data_4133177
loop_
_publ_author_name
'Rajabimoghadam, Khashayar'
'Darwish, Yousef'
'Bashir, Umyeena'
'Pitman, Dylan'
'Eichelberger, Sidney'
'Siegler, Maxime A.'
'Swart, Marcel'
'Garcia-Bosch, Isaac'

_publ_section_title
;
 Catalytic Aerobic Oxidation of Alcohols by Copper Complexes Bearing
 Redox-Active Ligands with Tunable H-Bonding Groups.
;
_journal_issue 48
_journal_name_full 'Journal of the American Chemical Society'
_journal_page_first 16625
_journal_page_last 16634
_journal_paper_doi 10.1021/jacs.8b08748
_journal_volume 140
_journal_year 2018
_chemical_formula_moiety 'C44 H76 Cu K2 N12 O8'
_chemical_formula_sum 'C44 H76 Cu K2 N12 O8'
_chemical_formula_weight 1042.90
_space_group_crystal_system triclinic
_space_group_IT_number 2
_space_group_name_Hall '-P 1'
_space_group_name_H-M_alt 'P -1'
_atom_sites_solution_hydrogens mixed
_atom_sites_solution_primary direct
_atom_sites_solution_secondary difmap
_audit_creation_method SHELXL-2014/7
_cell_angle_alpha 67.423(6)
_cell_angle_beta 89.508(5)
_cell_angle_gamma 74.316(6)
_cell_formula_units_Z 1
_cell_length_a 10.5273(6)
_cell_length_b 11.4588(8)
_cell_length_c 12.4511(7)
_cell_measurement_reflns_used 8620
_cell_measurement_temperature 110(2)
_cell_measurement_theta_max 71.99
_cell_measurement_theta_min 4.37
_cell_volume 1327.56(16)
_computing_cell_refinement
;
CrysAlisPro, Agilent Technologies,
Version 1.171.36.32 (release 02-08-2013 CrysAlis171 .NET)
(compiled Aug  2 2013,16:46:58)
;
_computing_data_collection
;
CrysAlisPro, Agilent Technologies,
Version 1.171.36.32 (release 02-08-2013 CrysAlis171 .NET)
(compiled Aug  2 2013,16:46:58)
;
_computing_data_reduction
;
CrysAlisPro, Agilent Technologies,
Version 1.171.36.32 (release 02-08-2013 CrysAlis171 .NET)
(compiled Aug  2 2013,16:46:58)
;
_computing_molecular_graphics 'SHELXTL v6.10 (Sheldrick, 2008)'
_computing_publication_material 'SHELXTL v6.10 (Sheldrick, 2008)'
_computing_structure_refinement 'SHELXL-2014/7 (Sheldrick, 2015)'
_computing_structure_solution 'SHELXS-2014/7 (Sheldrick, 2015)'
_diffrn_ambient_temperature 110(2)
_diffrn_measured_fraction_theta_full 0.997
_diffrn_measured_fraction_theta_max 0.995
_diffrn_measurement_device_type 'SuperNova, Dual, Cu at zero, Atlas'
_diffrn_measurement_method '\w scans'
_diffrn_radiation_monochromator mirror
_diffrn_radiation_source 'SuperNova (Cu) X-ray Source'
_diffrn_radiation_type CuK\a
_diffrn_radiation_wavelength 1.54178
_diffrn_reflns_av_R_equivalents 0.0292
_diffrn_reflns_av_unetI/netI 0.0247
_diffrn_reflns_Laue_measured_fraction_full 0.997
_diffrn_reflns_Laue_measured_fraction_max 0.995
_diffrn_reflns_limit_h_max 12
_diffrn_reflns_limit_h_min -12
_diffrn_reflns_limit_k_max 13
_diffrn_reflns_limit_k_min -14
_diffrn_reflns_limit_l_max 15
_diffrn_reflns_limit_l_min -15
_diffrn_reflns_number 14872
_diffrn_reflns_point_group_measured_fraction_full 0.997
_diffrn_reflns_point_group_measured_fraction_max 0.995
_diffrn_reflns_theta_full 67.679
_diffrn_reflns_theta_max 71.886
_diffrn_reflns_theta_min 4.387
_exptl_absorpt_coefficient_mu 2.469
_exptl_absorpt_correction_T_max 0.715
_exptl_absorpt_correction_T_min 0.552
_exptl_absorpt_correction_type analytical
_exptl_absorpt_process_details
;
CrysAlisPro, Agilent Technologies,
Version 1.171.36.32 (release 02-08-2013 CrysAlis171 .NET)
(compiled Aug  2 2013,16:46:58)
Analytical numeric absorption correction using a multifaceted crystal
			model based on expressions derived by R.C. Clark & J.S. Reid.
(Clark, R. C. & Reid, J. S. (1995). Acta Cryst. A51, 887-897)
;
_exptl_crystal_colour orange
_exptl_crystal_density_diffrn 1.304
_exptl_crystal_description block
_exptl_crystal_F_000 555
_exptl_crystal_size_max 0.35
_exptl_crystal_size_mid 0.19
_exptl_crystal_size_min 0.17
_refine_diff_density_max 0.529
_refine_diff_density_min -0.739
_refine_diff_density_rms 0.056
_refine_ls_extinction_method none
_refine_ls_goodness_of_fit_ref 1.078
_refine_ls_hydrogen_treatment mixed
_refine_ls_matrix_type full
_refine_ls_number_parameters 321
_refine_ls_number_reflns 5183
_refine_ls_number_restraints 2
_refine_ls_restrained_S_all 1.078
_refine_ls_R_factor_all 0.0381
_refine_ls_R_factor_gt 0.0363
_refine_ls_shift/su_max 0.000
_refine_ls_shift/su_mean 0.000
_refine_ls_structure_factor_coef Fsqd
_refine_ls_weighting_details 'w=1/[\s^2^(Fo^2^)+(0.0616P)^2^+0.4305P] where P=(Fo^2^+2Fc^2^)/3'
_refine_ls_weighting_scheme calc
_refine_ls_wR_factor_gt 0.0999
_refine_ls_wR_factor_ref 0.1021
_reflns_Friedel_coverage 0.000
_reflns_number_gt 4855
_reflns_number_total 5183
_reflns_threshold_expression 'I > 2\s(I)'
_cod_data_source_file ja8b08748_si_011.cif
_cod_data_source_block tBuPh_CuII_DMF
_cod_database_code 4133177
_shelx_shelxl_version_number 2014/7
_shelx_space_group_comment
;
The symmetry employed for this shelxl refinement is uniquely defined
by the following loop, which should always be used as a source of
symmetry information in preference to the above space-group names.
They are only intended as comments.
;

loop_
_space_group_symop_operation_xyz
'x, y, z'
'-x, -y, -z'

loop_
_atom_site_label
_atom_site_type_symbol
_atom_site_fract_x
_atom_site_fract_y
_atom_site_fract_z
_atom_site_U_iso_or_equiv
_atom_site_adp_type
_atom_site_occupancy
_atom_site_site_symmetry_order
_atom_site_calc_flag
_atom_site_refinement_flags_posn
_atom_site_refinement_flags_adp
_atom_site_refinement_flags_occupancy
Cu1 Cu 0.5000 0.0000 0.5000 0.01784(10) Uani 1 2 d S . P
K1 K 0.03474(3) 0.16493(3) 0.37729(3) 0.02426(11) Uani 1 1 d . . .
C1 C 0.17065(19) 0.06760(18) 0.80974(16) 0.0335(4) Uani 1 1 d . . .
H1A H 0.2137 0.1383 0.7837 0.050 Uiso 1 1 calc R U .
H1B H 0.1309 0.0641 0.8820 0.050 Uiso 1 1 calc R U .
H1C H 0.1013 0.0851 0.7489 0.050 Uiso 1 1 calc R U .
C2 C 0.3888(2) -0.0863(3) 0.91855(17) 0.0435(5) Uani 1 1 d . . .
H2A H 0.4527 -0.1726 0.9348 0.065 Uiso 1 1 calc R U .
H2B H 0.3553 -0.0839 0.9916 0.065 Uiso 1 1 calc R U .
H2C H 0.4326 -0.0169 0.8845 0.065 Uiso 1 1 calc R U .
C3 C 0.2082(2) -0.1750(2) 0.88268(16) 0.0394(4) Uani 1 1 d . . .
H3A H 0.1270 -0.1540 0.8326 0.059 Uiso 1 1 calc R U .
H3B H 0.1862 -0.1846 0.9617 0.059 Uiso 1 1 calc R U .
H3C H 0.2698 -0.2579 0.8860 0.059 Uiso 1 1 calc R U .
C4 C 0.27313(16) -0.06376(17) 0.83235(14) 0.0255(3) Uani 1 1 d . . .
C5 C 0.26880(15) -0.06409(14) 0.62955(13) 0.0202(3) Uani 1 1 d . . .
C6 C 0.29421(14) -0.08487(15) 0.44745(13) 0.0200(3) Uani 1 1 d . . .
C7 C 0.22752(15) -0.17621(15) 0.45062(14) 0.0236(3) Uani 1 1 d . . .
H7 H 0.2156 -0.2386 0.5237 0.028 Uiso 1 1 calc R U .
C8 C 0.17864(16) -0.17605(17) 0.34716(15) 0.0273(3) Uani 1 1 d . . .
H8 H 0.1319 -0.2371 0.3497 0.033 Uiso 1 1 calc R U .
C9 C 0.19821(17) -0.08647(18) 0.23991(15) 0.0285(3) Uani 1 1 d . . .
H9 H 0.1647 -0.0865 0.1693 0.034 Uiso 1 1 calc R U .
C10 C 0.26670(16) 0.00316(16) 0.23572(14) 0.0250(3) Uani 1 1 d . . .
H10 H 0.2811 0.0631 0.1623 0.030 Uiso 1 1 calc R U .
C11 C 0.31435(14) 0.00528(15) 0.33891(13) 0.0207(3) Uani 1 1 d . . .
C12 C 0.33450(15) 0.22174(15) 0.28926(13) 0.0204(3) Uani 1 1 d . . .
C13 C 0.38970(17) 0.43601(16) 0.24503(15) 0.0270(3) Uani 1 1 d . . .
C14 C 0.26606(18) 0.51525(17) 0.27759(16) 0.0315(4) Uani 1 1 d . . .
H14A H 0.1895 0.4877 0.2639 0.047 Uiso 1 1 calc R U .
H14B H 0.2504 0.6095 0.2295 0.047 Uiso 1 1 calc R U .
H14C H 0.2788 0.4996 0.3604 0.047 Uiso 1 1 calc R U .
C15 C 0.3796(2) 0.47496(18) 0.11275(16) 0.0394(4) Uani 1 1 d . . .
H15A H 0.4558 0.4183 0.0932 0.059 Uiso 1 1 calc R U .
H15B H 0.3792 0.5673 0.0732 0.059 Uiso 1 1 calc R U .
H15C H 0.2974 0.4642 0.0870 0.059 Uiso 1 1 calc R U .
C16 C 0.5124(2) 0.46305(19) 0.2839(2) 0.0425(5) Uani 1 1 d . . .
H16A H 0.5220 0.4330 0.3693 0.064 Uiso 1 1 calc R U .
H16B H 0.5025 0.5580 0.2480 0.064 Uiso 1 1 calc R U .
H16C H 0.5915 0.4155 0.2594 0.064 Uiso 1 1 calc R U .
C17 C 0.20670(19) 0.27057(16) 0.52843(15) 0.0304(4) Uani 1 1 d . . .
H17 H 0.2624 0.1963 0.5176 0.036 Uiso 1 1 calc R U .
C19 C 0.1840(2) 0.4423(2) 0.6005(2) 0.0435(5) Uani 1 1 d . . .
H19A H 0.2404 0.4719 0.6406 0.065 Uiso 0.5 1 calc R U P
H19B H 0.1444 0.5136 0.5249 0.065 Uiso 0.5 1 calc R U P
H19C H 0.1135 0.4186 0.6487 0.065 Uiso 0.5 1 calc R U P
H19D H 0.0918 0.4641 0.5688 0.065 Uiso 0.5 1 calc R U P
H19E H 0.1878 0.4225 0.6845 0.065 Uiso 0.5 1 calc R U P
H19F H 0.2187 0.5175 0.5607 0.065 Uiso 0.5 1 calc R U P
C20 C 0.4031(2) 0.2785(2) 0.6225(2) 0.0429(5) Uani 1 1 d . . .
H20A H 0.4432 0.2012 0.6047 0.064 Uiso 1 1 calc R U .
H20B H 0.4148 0.2534 0.7072 0.064 Uiso 1 1 calc R U .
H20C H 0.4462 0.3473 0.5831 0.064 Uiso 1 1 calc R U .
C21 C -0.06884(17) 0.47483(17) 0.15763(15) 0.0282(4) Uani 1 1 d . . .
H21 H 0.0248 0.4396 0.1639 0.034 Uiso 1 1 calc R U .
C22 C -0.26364(17) 0.66579(18) 0.07082(16) 0.0317(4) Uani 1 1 d . . .
H22A H -0.3097 0.5998 0.1109 0.048 Uiso 1 1 calc R U .
H22B H -0.2950 0.7077 -0.0128 0.048 Uiso 1 1 calc R U .
H22C H -0.2819 0.7330 0.1038 0.048 Uiso 1 1 calc R U .
C23 C -0.03923(18) 0.68360(18) 0.02331(17) 0.0333(4) Uani 1 1 d . . .
H23A H 0.0535 0.6295 0.0374 0.050 Uiso 1 1 calc R U .
H23B H -0.0470 0.7547 0.0505 0.050 Uiso 1 1 calc R U .
H23C H -0.0686 0.7218 -0.0606 0.050 Uiso 1 1 calc R U .
N1 N 0.33164(13) -0.06298(15) 0.72445(12) 0.0252(3) Uani 1 1 d D . .
H1 H 0.4145(18) -0.072(2) 0.7237(18) 0.028(5) Uiso 1 1 d D . .
N2 N 0.35215(12) -0.08057(12) 0.54749(11) 0.0195(3) Uani 1 1 d . . .
N3 N 0.39078(12) 0.08785(13) 0.34526(11) 0.0211(3) Uani 1 1 d . . .
N4 N 0.41034(14) 0.29320(13) 0.30790(12) 0.0241(3) Uani 1 1 d D . .
H4 H 0.4868(19) 0.248(2) 0.3453(18) 0.030(5) Uiso 1 1 d D . .
N5 N 0.26350(15) 0.32810(14) 0.58205(13) 0.0293(3) Uani 1 1 d . . .
N6 N -0.12161(14) 0.60187(14) 0.08650(12) 0.0269(3) Uani 1 1 d . . .
O1 O 0.14724(10) -0.04798(11) 0.61873(10) 0.0232(2) Uani 1 1 d . . .
O2 O 0.22427(11) 0.27457(11) 0.22957(10) 0.0250(2) Uani 1 1 d . . .
O3 O 0.08891(14) 0.30564(13) 0.49212(12) 0.0376(3) Uani 1 1 d . . .
O4 O -0.13140(13) 0.40019(12) 0.21535(11) 0.0330(3) Uani 1 1 d . . .

loop_
_atom_site_aniso_label
_atom_site_aniso_U_11
_atom_site_aniso_U_22
_atom_site_aniso_U_33
_atom_site_aniso_U_23
_atom_site_aniso_U_13
_atom_site_aniso_U_12
Cu1 0.01358(17) 0.01656(17) 0.02038(17) -0.00312(12) 0.00119(11) -0.00586(12)
K1 0.01741(18) 0.02186(18) 0.03082(19) -0.00609(14) 0.00277(13) -0.00794(13)
C1 0.0337(9) 0.0323(9) 0.0340(9) -0.0145(7) 0.0064(7) -0.0067(7)
C2 0.0305(10) 0.0709(15) 0.0308(9) -0.0234(10) 0.0020(7) -0.0125(9)
C3 0.0563(13) 0.0357(10) 0.0282(9) -0.0074(8) 0.0124(8) -0.0244(9)
C4 0.0234(8) 0.0288(8) 0.0235(7) -0.0087(6) 0.0037(6) -0.0086(7)
C5 0.0191(7) 0.0159(7) 0.0230(7) -0.0037(6) 0.0023(6) -0.0071(6)
C6 0.0136(7) 0.0191(7) 0.0257(7) -0.0081(6) 0.0013(5) -0.0036(5)
C7 0.0192(7) 0.0208(7) 0.0294(8) -0.0076(6) 0.0033(6) -0.0068(6)
C8 0.0216(8) 0.0259(8) 0.0374(9) -0.0139(7) 0.0012(6) -0.0098(6)
C9 0.0253(8) 0.0320(9) 0.0308(8) -0.0147(7) -0.0010(6) -0.0090(7)
C10 0.0211(8) 0.0255(8) 0.0249(8) -0.0071(6) 0.0008(6) -0.0057(6)
C11 0.0140(7) 0.0189(7) 0.0261(7) -0.0067(6) 0.0008(5) -0.0034(5)
C12 0.0185(7) 0.0192(7) 0.0202(7) -0.0036(6) 0.0038(5) -0.0066(6)
C13 0.0262(8) 0.0183(7) 0.0296(8) -0.0006(6) 0.0039(6) -0.0088(6)
C14 0.0341(9) 0.0218(8) 0.0349(9) -0.0077(7) 0.0054(7) -0.0074(7)
C15 0.0520(12) 0.0251(9) 0.0314(9) -0.0019(7) 0.0147(8) -0.0102(8)
C16 0.0358(10) 0.0262(9) 0.0590(13) -0.0040(9) 0.0007(9) -0.0178(8)
C17 0.0404(10) 0.0206(8) 0.0284(8) -0.0070(6) 0.0106(7) -0.0102(7)
C19 0.0459(12) 0.0347(10) 0.0488(11) -0.0239(9) -0.0044(9) 0.0016(9)
C20 0.0305(10) 0.0435(11) 0.0509(12) -0.0172(9) 0.0053(8) -0.0069(8)
C21 0.0247(8) 0.0264(8) 0.0328(9) -0.0126(7) -0.0016(7) -0.0051(7)
C22 0.0235(8) 0.0303(9) 0.0326(9) -0.0061(7) 0.0010(7) -0.0034(7)
C23 0.0302(9) 0.0304(9) 0.0379(9) -0.0111(7) 0.0076(7) -0.0106(7)
N1 0.0148(6) 0.0354(8) 0.0253(7) -0.0114(6) 0.0041(5) -0.0081(5)
N2 0.0144(6) 0.0207(6) 0.0226(6) -0.0060(5) 0.0022(5) -0.0075(5)
N3 0.0163(6) 0.0192(6) 0.0238(6) -0.0035(5) 0.0004(5) -0.0063(5)
N4 0.0179(7) 0.0172(6) 0.0305(7) -0.0018(5) -0.0012(5) -0.0061(5)
N5 0.0283(8) 0.0232(7) 0.0315(7) -0.0088(6) 0.0031(6) -0.0031(6)
N6 0.0222(7) 0.0262(7) 0.0283(7) -0.0075(6) 0.0019(5) -0.0054(6)
O1 0.0156(5) 0.0252(5) 0.0288(6) -0.0089(5) 0.0035(4) -0.0084(4)
O2 0.0191(5) 0.0224(5) 0.0271(6) -0.0044(4) -0.0021(4) -0.0038(4)
O3 0.0391(8) 0.0345(7) 0.0394(7) -0.0139(6) 0.0004(6) -0.0116(6)
O4 0.0316(7) 0.0251(6) 0.0376(7) -0.0077(5) -0.0010(5) -0.0076(5)

loop_
_atom_type_symbol
_atom_type_description
_atom_type_scat_dispersion_real
_atom_type_scat_dispersion_imag
_atom_type_scat_source
C C 0.0181 0.0091 'International Tables Vol C Tables 4.2.6.8 and 6.1.1.4'
H H 0.0000 0.0000 'International Tables Vol C Tables 4.2.6.8 and 6.1.1.4'
Cu Cu -1.9646 0.5888 'International Tables Vol C Tables 4.2.6.8 and 6.1.1.4'
K K 0.3868 1.0657 'International Tables Vol C Tables 4.2.6.8 and 6.1.1.4'
N N 0.0311 0.0180 'International Tables Vol C Tables 4.2.6.8 and 6.1.1.4'
O O 0.0492 0.0322 'International Tables Vol C Tables 4.2.6.8 and 6.1.1.4'

loop_
_geom_angle_atom_site_label_1
_geom_angle_atom_site_label_2
_geom_angle_atom_site_label_3
_geom_angle
_geom_angle_site_symmetry_1
_geom_angle_site_symmetry_3
N2 Cu1 N2 180.00(6) 2_656 .
N2 Cu1 N3 97.47(5) 2_656 .
N2 Cu1 N3 82.53(5) . .
N2 Cu1 N3 82.53(5) 2_656 2_656
N2 Cu1 N3 97.47(5) . 2_656
N3 Cu1 N3 180.00(5) . 2_656
O1 K1 O3 134.84(4) 2_556 .
O1 K1 O4 90.03(4) 2_556 .
O3 K1 O4 87.55(4) . .
O1 K1 O2 141.89(4) 2_556 .
O3 K1 O2 81.45(4) . .
O4 K1 O2 78.71(4) . .
O1 K1 O1 87.53(3) 2_556 .
O3 K1 O1 77.80(4) . .
O4 K1 O1 156.51(4) . .
O2 K1 O1 116.43(3) . .
O1 K1 C11 112.18(4) 2_556 .
O3 K1 C11 105.13(4) . .
O4 K1 C11 126.54(4) . .
O2 K1 C11 53.43(4) . .
O1 K1 C11 75.58(4) . .
O1 K1 C6 99.47(4) 2_556 .
O3 K1 C6 103.73(4) . .
O4 K1 C6 151.58(4) . .
O2 K1 C6 77.35(4) . .
O1 K1 C6 51.49(4) . .
C11 K1 C6 25.51(4) . .
O1 K1 C17 145.92(4) 2_556 .
O3 K1 C17 19.73(4) . .
O4 K1 C17 102.36(4) . .
O2 K1 C17 72.14(4) . .
O1 K1 C17 68.52(4) . .
C11 K1 C17 85.79(4) . .
C6 K1 C17 84.61(4) . .
O1 K1 C21 107.76(4) 2_556 .
O3 K1 C21 80.69(4) . .
O4 K1 C21 19.38(4) . .
O2 K1 C21 59.91(4) . .
O1 K1 C21 158.49(4) . .
C11 K1 C21 110.69(4) . .
C6 K1 C21 136.11(4) . .
C17 K1 C21 91.03(4) . .
O1 K1 C12 150.04(4) 2_556 .
O3 K1 C12 74.70(4) . .
O4 K1 C12 97.36(4) . .
O2 K1 C12 20.10(3) . .
O1 K1 C12 96.35(3) . .
C11 K1 C12 41.77(4) . .
C6 K1 C12 61.90(4) . .
C17 K1 C12 60.30(4) . .
C21 K1 C12 78.08(4) . .
O1 K1 C7 56.49(4) 2_556 2_556
O3 K1 C7 78.39(4) . 2_556
O4 K1 C7 84.57(4) . 2_556
O2 K1 C7 154.27(4) . 2_556
O1 K1 C7 74.63(3) . 2_556
C11 K1 C7 148.46(4) . 2_556
C6 K1 C7 122.96(4) . 2_556
C17 K1 C7 92.80(4) . 2_556
C21 K1 C7 100.83(4) . 2_556
C12 K1 C7 152.90(4) . 2_556
O1 K1 C10 98.13(4) 2_556 .
O3 K1 C10 124.75(4) . .
O4 K1 C10 110.63(4) . .
O2 K1 C10 54.26(4) . .
O1 K1 C10 92.83(4) . .
C11 K1 C10 23.18(4) . .
C6 K1 C10 41.73(4) . .
C17 K1 C10 106.62(4) . .
C21 K1 C10 99.64(4) . .
C12 K1 C10 52.10(4) . .
C7 K1 C10 151.39(4) 2_556 .
C4 C1 H1A 109.5 . .
C4 C1 H1B 109.5 . .
H1A C1 H1B 109.5 . .
C4 C1 H1C 109.5 . .
H1A C1 H1C 109.5 . .
H1B C1 H1C 109.5 . .
C4 C2 H2A 109.5 . .
C4 C2 H2B 109.5 . .
H2A C2 H2B 109.5 . .
C4 C2 H2C 109.5 . .
H2A C2 H2C 109.5 . .
H2B C2 H2C 109.5 . .
C4 C3 H3A 109.5 . .
C4 C3 H3B 109.5 . .
H3A C3 H3B 109.5 . .
C4 C3 H3C 109.5 . .
H3A C3 H3C 109.5 . .
H3B C3 H3C 109.5 . .
N1 C4 C1 110.72(14) . .
N1 C4 C3 111.31(14) . .
C1 C4 C3 109.34(15) . .
N1 C4 C2 105.60(13) . .
C1 C4 C2 110.08(15) . .
C3 C4 C2 109.73(16) . .
O1 C5 N1 122.24(14) . .
O1 C5 N2 124.27(14) . .
N1 C5 N2 113.46(13) . .
C7 C6 C11 119.63(14) . .
C7 C6 N2 124.46(14) . .
C11 C6 N2 115.79(13) . .
C7 C6 K1 96.19(9) . .
C11 C6 K1 75.15(8) . .
N2 C6 K1 100.89(9) . .
C8 C7 C6 120.23(15) . .
C8 C7 K1 106.79(10) . 2_556
C6 C7 K1 111.32(10) . 2_556
C8 C7 H7 119.9 . .
C6 C7 H7 119.9 . .
K1 C7 H7 49.1 2_556 .
C7 C8 C9 120.04(15) . .
C7 C8 H8 120.0 . .
C9 C8 H8 120.0 . .
C10 C9 C8 120.20(15) . .
C10 C9 H9 119.9 . .
C8 C9 H9 119.9 . .
C9 C10 C11 120.25(15) . .
C9 C10 K1 94.72(10) . .
C11 C10 K1 63.08(9) . .
C9 C10 H10 119.9 . .
C11 C10 H10 119.9 . .
K1 C10 H10 111.8 . .
C10 C11 C6 119.62(14) . .
C10 C11 N3 125.07(14) . .
C6 C11 N3 115.20(13) . .
C10 C11 K1 93.74(9) . .
C6 C11 K1 79.35(8) . .
N3 C11 K1 99.29(9) . .
O2 C12 N4 122.57(14) . .
O2 C12 N3 124.40(14) . .
N4 C12 N3 113.01(13) . .
O2 C12 K1 53.30(8) . .
N4 C12 K1 134.88(10) . .
N3 C12 K1 86.82(8) . .
N4 C13 C14 111.25(13) . .
N4 C13 C15 110.96(15) . .
C14 C13 C15 109.96(15) . .
N4 C13 C16 105.51(14) . .
C14 C13 C16 109.56(16) . .
C15 C13 C16 109.50(16) . .
C13 C14 H14A 109.5 . .
C13 C14 H14B 109.5 . .
H14A C14 H14B 109.5 . .
C13 C14 H14C 109.5 . .
H14A C14 H14C 109.5 . .
H14B C14 H14C 109.5 . .
C13 C15 H15A 109.5 . .
C13 C15 H15B 109.5 . .
H15A C15 H15B 109.5 . .
C13 C15 H15C 109.5 . .
H15A C15 H15C 109.5 . .
H15B C15 H15C 109.5 . .
C13 C16 H16A 109.5 . .
C13 C16 H16B 109.5 . .
H16A C16 H16B 109.5 . .
C13 C16 H16C 109.5 . .
H16A C16 H16C 109.5 . .
H16B C16 H16C 109.5 . .
O3 C17 N5 125.54(16) . .
O3 C17 K1 47.83(9) . .
N5 C17 K1 172.53(12) . .
O3 C17 H17 117.2 . .
N5 C17 H17 117.2 . .
K1 C17 H17 69.5 . .
N5 C19 H19A 109.5 . .
N5 C19 H19B 109.5 . .
H19A C19 H19B 109.5 . .
N5 C19 H19C 109.5 . .
H19A C19 H19C 109.5 . .
H19B C19 H19C 109.5 . .
N5 C19 H19D 109.5 . .
H19A C19 H19D 141.1 . .
H19B C19 H19D 56.3 . .
H19C C19 H19D 56.3 . .
N5 C19 H19E 109.5 . .
H19A C19 H19E 56.3 . .
H19B C19 H19E 141.1 . .
H19C C19 H19E 56.3 . .
H19D C19 H19E 109.5 . .
N5 C19 H19F 109.5 . .
H19A C19 H19F 56.3 . .
H19B C19 H19F 56.3 . .
H19C C19 H19F 141.1 . .
H19D C19 H19F 109.5 . .
H19E C19 H19F 109.5 . .
N5 C20 H20A 109.5 . .
N5 C20 H20B 109.5 . .
H20A C20 H20B 109.5 . .
N5 C20 H20C 109.5 . .
H20A C20 H20C 109.5 . .
H20B C20 H20C 109.5 . .
O4 C21 N6 125.42(16) . .
O4 C21 K1 48.73(9) . .
N6 C21 K1 169.58(12) . .
O4 C21 H21 117.3 . .
N6 C21 H21 117.3 . .
K1 C21 H21 69.3 . .
N6 C22 H22A 109.5 . .
N6 C22 H22B 109.5 . .
H22A C22 H22B 109.5 . .
N6 C22 H22C 109.5 . .
H22A C22 H22C 109.5 . .
H22B C22 H22C 109.5 . .
N6 C23 H23A 109.5 . .
N6 C23 H23B 109.5 . .
H23A C23 H23B 109.5 . .
N6 C23 H23C 109.5 . .
H23A C23 H23C 109.5 . .
H23B C23 H23C 109.5 . .
C5 N1 C4 125.99(13) . .
C5 N1 H1 116.2(13) . .
C4 N1 H1 117.4(14) . .
C5 N2 C6 116.61(12) . .
C5 N2 Cu1 125.67(10) . .
C6 N2 Cu1 108.09(9) . .
C12 N3 C11 117.14(12) . .
C12 N3 Cu1 124.34(10) . .
C11 N3 Cu1 108.18(9) . .
C12 N4 C13 126.11(14) . .
C12 N4 H4 115.0(14) . .
C13 N4 H4 116.6(14) . .
C17 N5 C20 121.30(16) . .
C17 N5 C19 119.90(16) . .
C20 N5 C19 118.80(16) . .
C21 N6 C23 121.56(14) . .
C21 N6 C22 121.78(15) . .
C23 N6 C22 116.64(14) . .
C5 O1 K1 144.49(10) . 2_556
C5 O1 K1 107.90(9) . .
K1 O1 K1 92.47(3) 2_556 .
C12 O2 K1 106.59(9) . .
C17 O3 K1 112.44(11) . .
C21 O4 K1 111.89(11) . .

loop_
_geom_bond_atom_site_label_1
_geom_bond_atom_site_label_2
_geom_bond_distance
_geom_bond_site_symmetry_2
Cu1 N2 1.9916(12) 2_656
Cu1 N2 1.9916(12) .
Cu1 N3 1.9926(13) .
Cu1 N3 1.9926(13) 2_656
Cu1 H4 2.72(2) .
Cu1 H1 2.80(2) .
K1 O1 2.6084(11) 2_556
K1 O3 2.6928(13) .
K1 O4 2.7802(13) .
K1 O2 2.9087(12) .
K1 O1 3.0429(12) .
K1 C11 3.1583(15) .
K1 C6 3.2111(15) .
K1 C17 3.3581(19) .
K1 C21 3.4322(18) .
K1 C12 3.4766(15) .
K1 C7 3.4855(16) 2_556
K1 C10 3.5347(17) .
C1 C4 1.520(2) .
C1 H1A 0.9800 .
C1 H1B 0.9800 .
C1 H1C 0.9800 .
C2 C4 1.530(2) .
C2 H2A 0.9800 .
C2 H2B 0.9800 .
C2 H2C 0.9800 .
C3 C4 1.528(2) .
C3 H3A 0.9800 .
C3 H3B 0.9800 .
C3 H3C 0.9800 .
C4 N1 1.471(2) .
C5 O1 1.2434(19) .
C5 N1 1.365(2) .
C5 N2 1.376(2) .
C6 C7 1.398(2) .
C6 C11 1.407(2) .
C6 N2 1.4151(19) .
C7 C8 1.390(2) .
C7 K1 3.4854(16) 2_556
C7 H7 0.9500 .
C8 C9 1.392(3) .
C8 H8 0.9500 .
C9 C10 1.391(2) .
C9 H9 0.9500 .
C10 C11 1.395(2) .
C10 H10 0.9500 .
C11 N3 1.4209(19) .
C12 O2 1.2470(19) .
C12 N4 1.365(2) .
C12 N3 1.373(2) .
C13 N4 1.471(2) .
C13 C14 1.522(2) .
C13 C15 1.528(2) .
C13 C16 1.531(2) .
C14 H14A 0.9800 .
C14 H14B 0.9800 .
C14 H14C 0.9800 .
C15 H15A 0.9800 .
C15 H15B 0.9800 .
C15 H15C 0.9800 .
C16 H16A 0.9800 .
C16 H16B 0.9800 .
C16 H16C 0.9800 .
C17 O3 1.226(2) .
C17 N5 1.340(2) .
C17 H17 0.9500 .
C19 N5 1.450(2) .
C19 H19A 0.9800 .
C19 H19B 0.9800 .
C19 H19C 0.9800 .
C19 H19D 0.9800 .
C19 H19E 0.9800 .
C19 H19F 0.9800 .
C20 N5 1.441(2) .
C20 H20A 0.9800 .
C20 H20B 0.9800 .
C20 H20C 0.9800 .
C21 O4 1.227(2) .
C21 N6 1.339(2) .
C21 H21 0.9500 .
C22 N6 1.454(2) .
C22 H22A 0.9800 .
C22 H22B 0.9800 .
C22 H22C 0.9800 .
C23 N6 1.452(2) .
C23 H23A 0.9800 .
C23 H23B 0.9800 .
C23 H23C 0.9800 .
N1 H1 0.851(18) .
N4 H4 0.855(18) .
O1 K1 2.6083(11) 2_556

loop_
_geom_hbond_atom_site_label_D
_geom_hbond_atom_site_label_H
_geom_hbond_atom_site_label_A
_geom_hbond_distance_DH
_geom_hbond_distance_HA
_geom_hbond_distance_DA
_geom_hbond_angle_DHA
_geom_hbond_site_symmetry_A
N1 H1 N3 0.851(18) 2.204(19) 3.0116(18) 158.2(18) 2_656
N4 H4 N2 0.855(18) 2.154(19) 2.9741(19) 161(2) 2_656

loop_
_geom_torsion_atom_site_label_1
_geom_torsion_atom_site_label_2
_geom_torsion_atom_site_label_3
_geom_torsion_atom_site_label_4
_geom_torsion
_geom_torsion_site_symmetry_1
_geom_torsion_site_symmetry_4
C11 C6 C7 C8 -1.5(2) . .
N2 C6 C7 C8 -177.31(14) . .
K1 C6 C7 C8 74.94(15) . .
C11 C6 C7 K1 -127.37(12) . 2_556
N2 C6 C7 K1 56.80(16) . 2_556
K1 C6 C7 K1 -50.96(8) . 2_556
C6 C7 C8 C9 1.2(2) . .
K1 C7 C8 C9 129.21(14) 2_556 .
C7 C8 C9 C10 0.0(3) . .
C8 C9 C10 C11 -1.0(2) . .
C8 C9 C10 K1 -62.49(16) . .
C9 C10 C11 C6 0.8(2) . .
K1 C10 C11 C6 79.86(13) . .
C9 C10 C11 N3 176.82(15) . .
K1 C10 C11 N3 -104.09(15) . .
C9 C10 C11 K1 -79.08(15) . .
C7 C6 C11 C10 0.5(2) . .
N2 C6 C11 C10 176.65(14) . .
K1 C6 C11 C10 -88.24(13) . .
C7 C6 C11 N3 -175.95(13) . .
N2 C6 C11 N3 0.23(19) . .
K1 C6 C11 N3 95.34(12) . .
C7 C6 C11 K1 88.71(13) . .
N2 C6 C11 K1 -95.11(11) . .
O1 C5 N1 C4 9.9(2) . .
N2 C5 N1 C4 -171.89(14) . .
C1 C4 N1 C5 -70.5(2) . .
C3 C4 N1 C5 51.3(2) . .
C2 C4 N1 C5 170.37(16) . .
O1 C5 N2 C6 -2.9(2) . .
N1 C5 N2 C6 179.00(13) . .
O1 C5 N2 Cu1 139.03(13) . .
N1 C5 N2 Cu1 -39.09(18) . .
C7 C6 N2 C5 -58.33(19) . .
C11 C6 N2 C5 125.70(14) . .
K1 C6 N2 C5 47.06(13) . .
C7 C6 N2 Cu1 153.49(13) . .
C11 C6 N2 Cu1 -22.48(15) . .
K1 C6 N2 Cu1 -101.13(7) . .
O2 C12 N3 C11 -3.3(2) . .
N4 C12 N3 C11 175.02(13) . .
K1 C12 N3 C11 36.93(12) . .
O2 C12 N3 Cu1 -144.10(13) . .
N4 C12 N3 Cu1 34.23(18) . .
K1 C12 N3 Cu1 -103.86(9) . .
C10 C11 N3 C12 59.3(2) . .
C6 C11 N3 C12 -124.53(15) . .
K1 C11 N3 C12 -42.01(13) . .
C10 C11 N3 Cu1 -154.06(13) . .
C6 C11 N3 Cu1 22.14(15) . .
K1 C11 N3 Cu1 104.67(7) . .
O2 C12 N4 C13 -12.8(2) . .
N3 C12 N4 C13 168.79(15) . .
K1 C12 N4 C13 -81.46(19) . .
C14 C13 N4 C12 70.2(2) . .
C15 C13 N4 C12 -52.5(2) . .
C16 C13 N4 C12 -171.04(16) . .
O3 C17 N5 C20 179.47(17) . .
O3 C17 N5 C19 -0.4(3) . .
O4 C21 N6 C23 178.71(17) . .
K1 C21 N6 C23 126.1(6) . .
O4 C21 N6 C22 0.3(3) . .
K1 C21 N6 C22 -52.3(7) . .
N1 C5 O1 K1 -108.41(18) . 2_556
N2 C5 O1 K1 73.6(2) . 2_556
N1 C5 O1 K1 129.54(13) . .
N2 C5 O1 K1 -48.43(16) . .
N4 C12 O2 K1 -124.62(13) . .
N3 C12 O2 K1 53.55(17) . .
N5 C17 O3 K1 175.58(14) . .
N6 C21 O4 K1 -168.98(14) . .
